data_7042755
loop_
_publ_author_name
'Huerta-Lavorie, Ra\'ul'
'B\'aez-Rodr\'iguez, Dana V.'
'Garc\'ia-R\'ios, Jessica'
'Mart\'inez-Vollbert, Emiliano'
'Mart\'inez-Otero, Diego'
'Jancik, Vojtech'

_publ_section_title
;
 Molecular rare earth metal alumosilicates
;
_journal_name_full 'Dalton Trans.'
_journal_paper_doi 10.1039/C7DT00874K
_journal_year 2017
_chemical_formula_moiety 'C84 H128 Al2 N4 O10 Si2 Sm2, 3(C7 H8)'
_chemical_formula_sum 'C105 H152 Al2 N4 O10 Si2 Sm2'
_chemical_formula_weight 2041.14
_chemical_properties_physical ', Moisture-sensitive'
_space_group_crystal_system monoclinic
_space_group_IT_number 14
_space_group_name_Hall '-P 2yn'
_space_group_name_H-M_alt 'P 1 21/n 1'
_symmetry_space_group_name_Hall '-P 2yn'
_symmetry_space_group_name_H-M 'P 1 21/n 1'
_atom_sites_solution_hydrogens geom
_atom_sites_solution_primary intrinsic-phases
_atom_sites_solution_secondary difmap
_audit_creation_method SHELXL-2014/7
_audit_update_record
;
2017-03-10 deposited with the CCDC.
2017-04-05 downloaded from the CCDC.
;
_cell_angle_alpha 90
_cell_angle_beta 91.8631(7)
_cell_angle_gamma 90
_cell_formula_units_Z 4
_cell_length_a 12.4544(2)
_cell_length_b 28.3375(4)
_cell_length_c 28.8714(4)
_cell_measurement_reflns_used 9707
_cell_measurement_temperature 100(2)
_cell_measurement_theta_max 70.19
_cell_measurement_theta_min 3.06
_cell_volume 10184.1(3)
_computing_cell_refinement 'Bruker SAINT'
_computing_data_collection 'Bruker APEX2'
_computing_data_reduction 'Bruker SAINT'
_computing_molecular_graphics 'Bruker SHELXTL'
_computing_publication_material 'Bruker SHELXTL'
_computing_structure_refinement 'SHELXL-2014/7 (Sheldrick, 2014)'
_computing_structure_solution 'SHELXT-2014 (Sheldrick 2014)'
_diffrn_ambient_temperature 100(2)
_diffrn_detector_area_resol_mean 8.333
_diffrn_measured_fraction_theta_full 0.994
_diffrn_measured_fraction_theta_max 0.994
_diffrn_measurement_device_type 'Bruker APEX-II CCD'
_diffrn_measurement_method '\w scans'
_diffrn_radiation_type CuK\a
_diffrn_radiation_wavelength 1.54178
_diffrn_reflns_av_R_equivalents 0.0293
_diffrn_reflns_av_unetI/netI 0.0185
_diffrn_reflns_Laue_measured_fraction_full 0.994
_diffrn_reflns_Laue_measured_fraction_max 0.994
_diffrn_reflns_limit_h_max 15
_diffrn_reflns_limit_h_min -14
_diffrn_reflns_limit_k_max 33
_diffrn_reflns_limit_k_min -34
_diffrn_reflns_limit_l_max 34
_diffrn_reflns_limit_l_min -34
_diffrn_reflns_number 120819
_diffrn_reflns_point_group_measured_fraction_full 0.994
_diffrn_reflns_point_group_measured_fraction_max 0.994
_diffrn_reflns_theta_full 67.679
_diffrn_reflns_theta_max 68.416
_diffrn_reflns_theta_min 2.185
_diffrn_source 'Fine-focus sealed tube'
_exptl_absorpt_coefficient_mu 9.413
_exptl_absorpt_correction_T_max 0.1967
_exptl_absorpt_correction_T_min 0.0650
_exptl_absorpt_correction_type multi-scan
_exptl_absorpt_process_details 'SADABS 2014/5'
_exptl_crystal_colour colourless
_exptl_crystal_density_diffrn 1.331
_exptl_crystal_description prism
_exptl_crystal_F_000 4272
_exptl_crystal_size_max 0.252
_exptl_crystal_size_mid 0.147
_exptl_crystal_size_min 0.142
_refine_diff_density_max 2.058
_refine_diff_density_min -0.743
_refine_diff_density_rms 0.063
_refine_ls_extinction_method none
_refine_ls_goodness_of_fit_ref 1.032
_refine_ls_hydrogen_treatment constr
_refine_ls_matrix_type full
_refine_ls_number_parameters 1380
_refine_ls_number_reflns 18591
_refine_ls_number_restraints 1575
_refine_ls_restrained_S_all 1.009
_refine_ls_R_factor_all 0.0290
_refine_ls_R_factor_gt 0.0283
_refine_ls_shift/su_max 0.003
_refine_ls_shift/su_mean 0.000
_refine_ls_structure_factor_coef Fsqd
_refine_ls_weighting_details 'w=1/[\s^2^(Fo^2^)+(0.0469P)^2^+7.6584P] where P=(Fo^2^+2Fc^2^)/3'
_refine_ls_weighting_scheme calc
_refine_ls_wR_factor_gt 0.0756
_refine_ls_wR_factor_ref 0.0761
_reflns_Friedel_coverage 0.000
_reflns_number_gt 18103
_reflns_number_total 18591
_reflns_threshold_expression 'I > 2\s(I)'
_cod_data_source_file c7dt00874k2.cif
_cod_data_source_block Comp4
_cod_database_code 7042755
_shelx_shelxl_version_number 2014/7
_shelx_space_group_comment
; 
The symmetry employed for this shelxl refinement is uniquely defined 
by the following loop, which should always be used as a source of 
symmetry information in preference to the above space-group names. 
They are only intended as comments. 
;
_shelx_estimated_absorpt_t_min 0.200
_shelx_estimated_absorpt_t_max 0.348

loop_
_space_group_symop_operation_xyz
'x, y, z'
'-x+1/2, y+1/2, -z+1/2'
'-x, -y, -z'
'x-1/2, -y-1/2, z-1/2'

loop_
_atom_site_label
_atom_site_type_symbol
_atom_site_fract_x
_atom_site_fract_y
_atom_site_fract_z
_atom_site_U_iso_or_equiv
_atom_site_adp_type
_atom_site_occupancy
_atom_site_site_symmetry_order
_atom_site_calc_flag
_atom_site_refinement_flags_posn
_atom_site_refinement_flags_adp
_atom_site_refinement_flags_occupancy
_atom_site_disorder_assembly
_atom_site_disorder_group
Sm1 Sm 0.23000(2) 0.27171(2) 0.41165(2) 0.02237(4) Uani 1 1 d . . . . .
Sm2 Sm 0.42079(2) 0.20362(2) 0.33858(2) 0.02004(4) Uani 1 1 d . . . . .
Al1 Al 0.18207(5) 0.19830(2) 0.50720(2) 0.01761(13) Uani 1 1 d . . . . .
Al2 Al 0.20232(5) 0.38102(2) 0.35282(2) 0.01907(13) Uani 1 1 d . . . . .
Si1 Si 0.23480(5) 0.14722(2) 0.41532(2) 0.01842(12) Uani 1 1 d . . . . .
Si2 Si 0.41905(5) 0.33096(2) 0.34288(2) 0.01970(12) Uani 1 1 d . . . . .
O1 O 0.21009(12) 0.15210(5) 0.46972(5) 0.0206(3) Uani 1 1 d . . . . .
O2 O 0.29371(12) 0.19389(5) 0.39489(5) 0.0208(3) Uani 1 1 d . . . . .
O3 O 0.12555(13) 0.14405(5) 0.38229(5) 0.0224(3) Uani 1 1 d . . . . .
O4 O 0.30945(13) 0.10115(6) 0.40516(5) 0.0242(3) Uani 1 1 d . . . . .
O5 O 0.18661(13) 0.25118(5) 0.47905(5) 0.0213(3) Uani 1 1 d . . . . .
O6 O 0.32916(13) 0.37093(5) 0.33136(5) 0.0222(3) Uani 1 1 d . . . . .
O7 O 0.36654(13) 0.28021(6) 0.35589(5) 0.0218(3) Uani 1 1 d . . . . .
O8 O 0.49362(13) 0.34402(6) 0.38904(5) 0.0228(3) Uani 1 1 d . . . . .
O9 O 0.50003(14) 0.32260(6) 0.30020(6) 0.0277(4) Uani 1 1 d . . . . .
O10 O 0.16868(13) 0.33903(5) 0.39193(5) 0.0227(3) Uani 1 1 d . . . . .
N1 N 0.05157(15) 0.18916(6) 0.53889(6) 0.0190(4) Uani 1 1 d . . . . .
N2 N 0.27055(15) 0.19957(7) 0.56287(7) 0.0206(4) Uani 1 1 d . . . . .
N3 N 0.18235(16) 0.44362(7) 0.37645(7) 0.0221(4) Uani 1 1 d . . . . .
N4 N 0.09391(15) 0.38627(7) 0.30431(6) 0.0214(4) Uani 1 1 d . . . . .
C1 C -0.07329(19) 0.21914(9) 0.59679(8) 0.0261(5) Uani 1 1 d . . . . .
H1A H -0.1079 0.1883 0.5997 0.039 Uiso 1 1 calc R U . . .
H1B H -0.1161 0.2389 0.5753 0.039 Uiso 1 1 calc R U . . .
H1C H -0.0681 0.2344 0.6272 0.039 Uiso 1 1 calc R U . . .
C2 C 0.03788(19) 0.21271(8) 0.57847(8) 0.0210(4) Uani 1 1 d . . . . .
C3 C 0.12389(19) 0.23161(8) 0.60490(8) 0.0231(5) Uani 1 1 d . . . . .
H3A H 0.1063 0.2531 0.6287 0.028 Uiso 1 1 calc R U . . .
C4 C 0.23341(19) 0.22203(8) 0.59975(8) 0.0229(5) Uani 1 1 d . . . . .
C5 C 0.3095(2) 0.23779(10) 0.63833(8) 0.0289(5) Uani 1 1 d . . . . .
H5A H 0.3645 0.2135 0.6439 0.043 Uiso 1 1 calc R U . . .
H5B H 0.2695 0.2427 0.6666 0.043 Uiso 1 1 calc R U . . .
H5C H 0.3441 0.2674 0.6295 0.043 Uiso 1 1 calc R U . . .
C6 C -0.04041(18) 0.16436(8) 0.51896(8) 0.0205(4) Uani 1 1 d . . . . .
C7 C -0.11310(18) 0.18770(8) 0.48883(8) 0.0237(5) Uani 1 1 d . . . . .
C8 C -0.20056(19) 0.16222(9) 0.47055(9) 0.0286(5) Uani 1 1 d . . . . .
H8A H -0.2498 0.1772 0.4495 0.034 Uiso 1 1 calc R U . . .
C9 C -0.2169(2) 0.11577(9) 0.48238(10) 0.0304(5) Uani 1 1 d . . . . .
H9A H -0.2779 0.0993 0.4701 0.036 Uiso 1 1 calc R U . . .
C10 C -0.1443(2) 0.09303(9) 0.51230(9) 0.0283(5) Uani 1 1 d . . . . .
H10A H -0.1563 0.0610 0.5204 0.034 Uiso 1 1 calc R U . . .
C11 C -0.0542(2) 0.11635(8) 0.53064(8) 0.0250(5) Uani 1 1 d . . . . .
C12 C 0.0288(2) 0.09059(9) 0.56115(9) 0.0344(6) Uani 1 1 d . . . . .
H12A H 0.0992 0.1060 0.5550 0.041 Uiso 1 1 calc R U . . .
C13 C 0.0422(2) 0.03957(10) 0.54847(10) 0.0388(6) Uani 1 1 d . . . . .
H13A H 0.1042 0.0264 0.5658 0.058 Uiso 1 1 calc R U . . .
H13B H 0.0540 0.0370 0.5152 0.058 Uiso 1 1 calc R U . . .
H13C H -0.0227 0.0221 0.5561 0.058 Uiso 1 1 calc R U . . .
C14 C 0.0134(4) 0.09617(14) 0.61188(11) 0.0638(11) Uani 1 1 d . . . . .
H14A H 0.0707 0.0794 0.6291 0.096 Uiso 1 1 calc R U . . .
H14B H -0.0564 0.0831 0.6198 0.096 Uiso 1 1 calc R U . . .
H14C H 0.0160 0.1297 0.6200 0.096 Uiso 1 1 calc R U . . .
C15 C -0.09792(19) 0.23905(8) 0.47522(8) 0.0246(5) Uani 1 1 d . . . . .
H15A H -0.0381 0.2524 0.4951 0.030 Uiso 1 1 calc R U . . .
C16 C -0.0656(2) 0.24224(9) 0.42462(9) 0.0316(5) Uani 1 1 d . . . . .
H16A H -0.0025 0.2223 0.4200 0.047 Uiso 1 1 calc R U . . .
H16B H -0.0482 0.2750 0.4171 0.047 Uiso 1 1 calc R U . . .
H16C H -0.1252 0.2314 0.4043 0.047 Uiso 1 1 calc R U . . .
C17 C -0.1986(2) 0.26880(9) 0.48251(10) 0.0302(5) Uani 1 1 d . . . . .
H17A H -0.2187 0.2667 0.5150 0.045 Uiso 1 1 calc R U . . .
H17B H -0.2577 0.2570 0.4625 0.045 Uiso 1 1 calc R U . . .
H17C H -0.1838 0.3018 0.4747 0.045 Uiso 1 1 calc R U . . .
C18 C 0.38134(18) 0.18442(9) 0.56406(8) 0.0234(5) Uani 1 1 d . . . . .
C19 C 0.46054(19) 0.21447(8) 0.54747(8) 0.0254(5) Uani 1 1 d D . . . .
C20 C 0.5656(2) 0.19740(10) 0.54565(9) 0.0301(5) Uani 1 1 d . . . . .
H20A H 0.6201 0.2170 0.5338 0.036 Uiso 1 1 calc R U . . .
C21 C 0.5912(2) 0.15249(10) 0.56089(8) 0.0313(6) Uani 1 1 d . . . . .
H21A H 0.6627 0.1411 0.5588 0.038 Uiso 1 1 calc R U . . .
C22 C 0.5131(2) 0.12407(10) 0.57910(9) 0.0310(5) Uani 1 1 d . . . . .
H22A H 0.5321 0.0936 0.5905 0.037 Uiso 1 1 calc R U . . .
C23 C 0.40655(19) 0.13919(9) 0.58117(8) 0.0284(5) Uani 1 1 d D . . . .
C24 C 0.3237(4) 0.10970(17) 0.6058(2) 0.0334(11) Uani 0.748(14) 1 d D U P A 1
H24A H 0.2512 0.1229 0.5975 0.040 Uiso 0.748(14) 1 calc R U P A 1
C25 C 0.3250(6) 0.05803(17) 0.5898(2) 0.0451(16) Uani 0.748(14) 1 d D U P A 1
H25A H 0.3146 0.0567 0.5560 0.068 Uiso 0.748(14) 1 calc R U P A 1
H25B H 0.2671 0.0407 0.6044 0.068 Uiso 0.748(14) 1 calc R U P A 1
H25C H 0.3943 0.0437 0.5987 0.068 Uiso 0.748(14) 1 calc R U P A 1
C26 C 0.3381(6) 0.11156(19) 0.65855(16) 0.0482(14) Uani 0.748(14) 1 d D U P A 1
H26A H 0.3300 0.1442 0.6691 0.072 Uiso 0.748(14) 1 calc R U P A 1
H26B H 0.4099 0.1000 0.6677 0.072 Uiso 0.748(14) 1 calc R U P A 1
H26C H 0.2838 0.0916 0.6726 0.072 Uiso 0.748(14) 1 calc R U P A 1
C24A C 0.3211(9) 0.1028(3) 0.5929(5) 0.032(3) Uani 0.252(14) 1 d D U P A 2
H24B H 0.2573 0.1078 0.5715 0.039 Uiso 0.252(14) 1 calc R U P A 2
C25A C 0.3608(12) 0.0523(3) 0.5866(5) 0.032(3) Uani 0.252(14) 1 d D U P A 2
H25D H 0.3932 0.0492 0.5563 0.047 Uiso 0.252(14) 1 calc R U P A 2
H25E H 0.3001 0.0304 0.5885 0.047 Uiso 0.252(14) 1 calc R U P A 2
H25F H 0.4145 0.0448 0.6110 0.047 Uiso 0.252(14) 1 calc R U P A 2
C26A C 0.2859(14) 0.1099(4) 0.6428(6) 0.040(3) Uani 0.252(14) 1 d D U P A 2
H26D H 0.2374 0.1371 0.6440 0.060 Uiso 0.252(14) 1 calc R U P A 2
H26E H 0.3492 0.1155 0.6630 0.060 Uiso 0.252(14) 1 calc R U P A 2
H26F H 0.2485 0.0815 0.6531 0.060 Uiso 0.252(14) 1 calc R U P A 2
C27 C 0.4356(2) 0.26484(8) 0.53197(8) 0.0274(5) Uani 1 1 d D . . . .
H27A H 0.3594 0.2721 0.5392 0.033 Uiso 1 1 calc R U . . .
C28 C 0.4483(2) 0.26984(9) 0.47977(8) 0.0287(5) Uani 1 1 d D . . . .
H28A H 0.4080 0.2447 0.4636 0.043 Uiso 1 1 calc R U . . .
H28B H 0.5245 0.2674 0.4726 0.043 Uiso 1 1 calc R U . . .
H28C H 0.4206 0.3006 0.4695 0.043 Uiso 1 1 calc R U . . .
C29 C 0.5087(2) 0.30066(10) 0.55753(10) 0.0376(6) Uani 1 1 d D . . . .
H29A H 0.5015 0.2970 0.5910 0.056 Uiso 1 1 calc DR U . . .
H29B H 0.4876 0.3327 0.5483 0.056 Uiso 1 1 calc R U . . .
H29C H 0.5835 0.2951 0.5495 0.056 Uiso 1 1 calc R U . . .
C30 C 0.04841(19) 0.10759(8) 0.37074(8) 0.0239(5) Uani 1 1 d . . . . .
C31 C -0.0407(2) 0.13157(9) 0.34220(10) 0.0332(6) Uani 1 1 d . . . . .
H31A H -0.0729 0.1566 0.3606 0.050 Uiso 1 1 calc R U . . .
H31B H -0.0958 0.1083 0.3333 0.050 Uiso 1 1 calc R U . . .
H31C H -0.0108 0.1453 0.3143 0.050 Uiso 1 1 calc R U . . .
C32 C 0.0042(2) 0.08723(9) 0.41483(9) 0.0308(5) Uani 1 1 d . . . . .
H32A H -0.0269 0.1126 0.4331 0.046 Uiso 1 1 calc R U . . .
H32B H 0.0624 0.0720 0.4330 0.046 Uiso 1 1 calc R U . . .
H32C H -0.0514 0.0639 0.4069 0.046 Uiso 1 1 calc R U . . .
C33 C 0.1011(2) 0.06932(9) 0.34189(10) 0.0324(6) Uani 1 1 d . . . . .
H33A H 0.1616 0.0555 0.3597 0.049 Uiso 1 1 calc R U . . .
H33B H 0.1272 0.0833 0.3133 0.049 Uiso 1 1 calc R U . . .
H33C H 0.0483 0.0447 0.3341 0.049 Uiso 1 1 calc R U . . .
C34 C 0.3584(2) 0.06469(8) 0.43310(9) 0.0258(5) Uani 1 1 d . . . . .
C35 C 0.4411(2) 0.08616(9) 0.46683(9) 0.0323(5) Uani 1 1 d . . . . .
H35A H 0.4974 0.1017 0.4495 0.048 Uiso 1 1 calc R U . . .
H35B H 0.4731 0.0612 0.4863 0.048 Uiso 1 1 calc R U . . .
H35C H 0.4060 0.1094 0.4864 0.048 Uiso 1 1 calc R U . . .
C36 C 0.4124(2) 0.03183(10) 0.39923(10) 0.0369(6) Uani 1 1 d . . . . .
H36A H 0.4655 0.0495 0.3820 0.055 Uiso 1 1 calc R U . . .
H36B H 0.3581 0.0187 0.3775 0.055 Uiso 1 1 calc R U . . .
H36C H 0.4482 0.0061 0.4164 0.055 Uiso 1 1 calc R U . . .
C37 C 0.2733(2) 0.03784(10) 0.45927(10) 0.0351(6) Uani 1 1 d . . . . .
H37A H 0.2218 0.0235 0.4371 0.053 Uiso 1 1 calc R U . . .
H37B H 0.2354 0.0597 0.4794 0.053 Uiso 1 1 calc R U . . .
H37C H 0.3078 0.0131 0.4782 0.053 Uiso 1 1 calc R U . . .
C38 C 0.0555(2) 0.50231(9) 0.40648(10) 0.0338(6) Uani 1 1 d . . . . .
H38A H 0.1056 0.5280 0.3999 0.051 Uiso 1 1 calc R U . . .
H38B H 0.0626 0.4938 0.4393 0.051 Uiso 1 1 calc R U . . .
H38C H -0.0182 0.5127 0.3993 0.051 Uiso 1 1 calc R U . . .
C39 C 0.0812(2) 0.45999(8) 0.37723(8) 0.0260(5) Uani 1 1 d . . . . .
C40 C -0.00389(19) 0.44023(9) 0.35119(9) 0.0268(5) Uani 1 1 d . . . . .
H40A H -0.0741 0.4493 0.3595 0.032 Uiso 1 1 calc R U . . .
C41 C 0.00289(19) 0.40843(8) 0.31409(8) 0.0245(5) Uani 1 1 d . . . . .
C42 C -0.0981(2) 0.40157(9) 0.28474(9) 0.0304(5) Uani 1 1 d . . . . .
H42A H -0.0791 0.3926 0.2533 0.046 Uiso 1 1 calc R U . . .
H42B H -0.1392 0.4311 0.2837 0.046 Uiso 1 1 calc R U . . .
H42C H -0.1417 0.3766 0.2982 0.046 Uiso 1 1 calc R U . . .
C43 C 0.26577(19) 0.47236(8) 0.39861(8) 0.0241(5) Uani 1 1 d . . . . .
C44 C 0.28744(19) 0.46882(8) 0.44642(8) 0.0252(5) Uani 1 1 d . . . . .
C45 C 0.3655(2) 0.49881(9) 0.46633(9) 0.0286(5) Uani 1 1 d . . . . .
H45A H 0.3815 0.4970 0.4987 0.034 Uiso 1 1 calc R U . . .
C46 C 0.4197(2) 0.53097(9) 0.43988(10) 0.0325(6) Uani 1 1 d . . . . .
H46A H 0.4711 0.5515 0.4542 0.039 Uiso 1 1 calc R U . . .
C47 C 0.3991(2) 0.53325(9) 0.39255(10) 0.0330(6) Uani 1 1 d . . . . .
H47A H 0.4378 0.5551 0.3745 0.040 Uiso 1 1 calc R U . . .
C48 C 0.3225(2) 0.50402(9) 0.37088(8) 0.0295(5) Uani 1 1 d D . . . .
C49 C 0.2938(9) 0.5099(4) 0.3196(2) 0.038(2) Uani 0.54(4) 1 d D U P B 1
H49A H 0.2480 0.4824 0.3099 0.046 Uiso 0.54(4) 1 calc R U P B 1
C50 C 0.3935(12) 0.5094(6) 0.2899(3) 0.041(3) Uani 0.54(4) 1 d D U P B 1
H50A H 0.4373 0.4816 0.2978 0.061 Uiso 0.54(4) 1 calc R U P B 1
H50B H 0.4357 0.5381 0.2959 0.061 Uiso 0.54(4) 1 calc R U P B 1
H50C H 0.3712 0.5082 0.2571 0.061 Uiso 0.54(4) 1 calc R U P B 1
C51 C 0.2286(9) 0.5548(6) 0.3098(4) 0.047(2) Uani 0.54(4) 1 d D U P B 1
H51A H 0.1557 0.5507 0.3209 0.070 Uiso 0.54(4) 1 calc R U P B 1
H51B H 0.2252 0.5608 0.2763 0.070 Uiso 0.54(4) 1 calc R U P B 1
H51C H 0.2631 0.5815 0.3257 0.070 Uiso 0.54(4) 1 calc R U P B 1
C49A C 0.3093(10) 0.5043(5) 0.3183(2) 0.035(2) Uani 0.46(4) 1 d D U P B 2
H49B H 0.2863 0.4719 0.3084 0.042 Uiso 0.46(4) 1 calc R U P B 2
C50A C 0.4142(11) 0.5153(7) 0.2945(4) 0.040(3) Uani 0.46(4) 1 d D U P B 2
H50D H 0.4711 0.4944 0.3067 0.059 Uiso 0.46(4) 1 calc R U P B 2
H50E H 0.4344 0.5482 0.3005 0.059 Uiso 0.46(4) 1 calc R U P B 2
H50F H 0.4044 0.5104 0.2611 0.059 Uiso 0.46(4) 1 calc R U P B 2
C51A C 0.2214(9) 0.5387(7) 0.3019(4) 0.039(2) Uani 0.46(4) 1 d D U P B 2
H51D H 0.1534 0.5301 0.3158 0.058 Uiso 0.46(4) 1 calc R U P B 2
H51E H 0.2131 0.5373 0.2681 0.058 Uiso 0.46(4) 1 calc R U P B 2
H51F H 0.2414 0.5708 0.3113 0.058 Uiso 0.46(4) 1 calc R U P B 2
C52 C 0.2299(2) 0.43362(9) 0.47660(8) 0.0261(5) Uani 1 1 d . . . . .
H52A H 0.1674 0.4208 0.4580 0.031 Uiso 1 1 calc R U . . .
C53 C 0.3037(2) 0.39212(9) 0.48946(9) 0.0310(5) Uani 1 1 d . . . . .
H53A H 0.3319 0.3783 0.4612 0.046 Uiso 1 1 calc R U . . .
H53B H 0.2630 0.3682 0.5060 0.046 Uiso 1 1 calc R U . . .
H53C H 0.3636 0.4033 0.5094 0.046 Uiso 1 1 calc R U . . .
C54 C 0.1859(2) 0.45633(10) 0.52040(9) 0.0354(6) Uani 1 1 d . . . . .
H54A H 0.1403 0.4833 0.5116 0.053 Uiso 1 1 calc R U . . .
H54B H 0.2458 0.4671 0.5405 0.053 Uiso 1 1 calc R U . . .
H54C H 0.1434 0.4331 0.5370 0.053 Uiso 1 1 calc R U . . .
C55 C 0.09618(18) 0.35912(8) 0.26182(8) 0.0225(5) Uani 1 1 d . . . . .
C56 C 0.05513(19) 0.31321(9) 0.26051(8) 0.0239(5) Uani 1 1 d . . . . .
C57 C 0.0579(2) 0.28807(9) 0.21891(9) 0.0298(5) Uani 1 1 d . . . . .
H57A H 0.0300 0.2569 0.2175 0.036 Uiso 1 1 calc R U . . .
C58 C 0.1007(2) 0.30785(10) 0.17976(9) 0.0343(6) Uani 1 1 d . . . . .
H58A H 0.1023 0.2904 0.1517 0.041 Uiso 1 1 calc R U . . .
C59 C 0.1412(2) 0.35327(10) 0.18176(8) 0.0318(6) Uani 1 1 d . . . . .
H59A H 0.1708 0.3666 0.1548 0.038 Uiso 1 1 calc R U . . .
C60 C 0.13996(19) 0.37996(8) 0.22202(8) 0.0278(5) Uani 1 1 d D . . . .
C61 C 0.1908(9) 0.4288(2) 0.2226(3) 0.0321(15) Uani 0.61(4) 1 d D U P C 1
H61A H 0.2332 0.4323 0.2524 0.039 Uiso 0.61(4) 1 calc R U P C 1
C62 C 0.1033(12) 0.46711(19) 0.2212(4) 0.035(2) Uani 0.61(4) 1 d D U P C 1
H62A H 0.0600 0.4645 0.2488 0.053 Uiso 0.61(4) 1 calc R U P C 1
H62B H 0.0571 0.4629 0.1934 0.053 Uiso 0.61(4) 1 calc R U P C 1
H62C H 0.1371 0.4983 0.2205 0.053 Uiso 0.61(4) 1 calc R U P C 1
C63 C 0.2667(7) 0.4369(4) 0.1829(5) 0.034(2) Uani 0.61(4) 1 d D U P C 1
H63A H 0.3238 0.4131 0.1843 0.051 Uiso 0.61(4) 1 calc R U P C 1
H63B H 0.2985 0.4684 0.1857 0.051 Uiso 0.61(4) 1 calc R U P C 1
H63C H 0.2265 0.4343 0.1533 0.051 Uiso 0.61(4) 1 calc R U P C 1
C61A C 0.1680(13) 0.4323(3) 0.2240(5) 0.034(2) Uani 0.39(4) 1 d D U P C 2
H61B H 0.1909 0.4399 0.2567 0.041 Uiso 0.39(4) 1 calc R U P C 2
C62A C 0.0704(16) 0.4632(4) 0.2113(7) 0.041(3) Uani 0.39(4) 1 d D U P C 2
H62D H 0.0161 0.4596 0.2349 0.061 Uiso 0.39(4) 1 calc R U P C 2
H62E H 0.0400 0.4535 0.1811 0.061 Uiso 0.39(4) 1 calc R U P C 2
H62F H 0.0928 0.4963 0.2099 0.061 Uiso 0.39(4) 1 calc R U P C 2
C63A C 0.2608(12) 0.4451(6) 0.1931(8) 0.037(3) Uani 0.39(4) 1 d D U P C 2
H63D H 0.3210 0.4235 0.1993 0.056 Uiso 0.39(4) 1 calc R U P C 2
H63E H 0.2840 0.4775 0.1996 0.056 Uiso 0.39(4) 1 calc R U P C 2
H63F H 0.2371 0.4424 0.1605 0.056 Uiso 0.39(4) 1 calc R U P C 2
C64 C 0.01032(19) 0.28926(8) 0.30294(8) 0.0237(5) Uani 1 1 d . . . . .
H64A H 0.0072 0.3130 0.3285 0.028 Uiso 1 1 calc R U . . .
C65 C 0.0873(2) 0.24976(9) 0.31834(9) 0.0273(5) Uani 1 1 d . . . . .
H65A H 0.1601 0.2626 0.3225 0.041 Uiso 1 1 calc R U . . .
H65B H 0.0870 0.2250 0.2947 0.041 Uiso 1 1 calc R U . . .
H65C H 0.0642 0.2365 0.3477 0.041 Uiso 1 1 calc R U . . .
C66 C -0.1027(2) 0.26943(10) 0.29380(10) 0.0336(6) Uani 1 1 d . . . . .
H66A H -0.1514 0.2951 0.2844 0.050 Uiso 1 1 calc R U . . .
H66B H -0.1282 0.2547 0.3221 0.050 Uiso 1 1 calc R U . . .
H66C H -0.1008 0.2458 0.2691 0.050 Uiso 1 1 calc R U . . .
C67 C 0.57970(19) 0.37729(9) 0.39773(8) 0.0262(5) Uani 1 1 d . . . . .
C68 C 0.5998(2) 0.37774(10) 0.44987(9) 0.0328(6) Uani 1 1 d . . . . .
H68A H 0.5339 0.3871 0.4651 0.049 Uiso 1 1 calc R U . . .
H68B H 0.6572 0.4002 0.4578 0.049 Uiso 1 1 calc R U . . .
H68C H 0.6212 0.3461 0.4604 0.049 Uiso 1 1 calc R U . . .
C69 C 0.5452(2) 0.42607(9) 0.38126(10) 0.0353(6) Uani 1 1 d . . . . .
H69A H 0.4790 0.4352 0.3964 0.053 Uiso 1 1 calc R U . . .
H69B H 0.5322 0.4256 0.3476 0.053 Uiso 1 1 calc R U . . .
H69C H 0.6020 0.4489 0.3891 0.053 Uiso 1 1 calc R U . . .
C70 C 0.6809(2) 0.36107(10) 0.37387(10) 0.0331(6) Uani 1 1 d . . . . .
H70A H 0.6666 0.3595 0.3403 0.050 Uiso 1 1 calc R U . . .
H70B H 0.7019 0.3298 0.3854 0.050 Uiso 1 1 calc R U . . .
H70C H 0.7392 0.3835 0.3805 0.050 Uiso 1 1 calc R U . . .
C71 C 0.5024(2) 0.33800(9) 0.25283(8) 0.0275(5) Uani 1 1 d . . . . .
C72 C 0.3997(2) 0.32312(10) 0.22732(9) 0.0321(5) Uani 1 1 d . . . . .
H72A H 0.3921 0.2888 0.2291 0.048 Uiso 1 1 calc R U . . .
H72B H 0.4024 0.3328 0.1948 0.048 Uiso 1 1 calc R U . . .
H72C H 0.3382 0.3382 0.2416 0.048 Uiso 1 1 calc R U . . .
C73 C 0.5993(2) 0.31341(11) 0.23269(9) 0.0364(6) Uani 1 1 d . . . . .
H73A H 0.5901 0.2791 0.2348 0.055 Uiso 1 1 calc R U . . .
H73B H 0.6646 0.3228 0.2502 0.055 Uiso 1 1 calc R U . . .
H73C H 0.6056 0.3225 0.2001 0.055 Uiso 1 1 calc R U . . .
C74 C 0.5161(2) 0.39120(10) 0.25105(9) 0.0362(6) Uani 1 1 d . . . . .
H74A H 0.4540 0.4065 0.2647 0.054 Uiso 1 1 calc R U . . .
H74B H 0.5214 0.4013 0.2187 0.054 Uiso 1 1 calc R U . . .
H74C H 0.5817 0.4002 0.2685 0.054 Uiso 1 1 calc R U . . .
C75 C 0.4341(2) 0.14430(9) 0.26289(9) 0.0305(5) Uani 1 1 d . . . . .
H75A H 0.4999 0.1280 0.2594 0.037 Uiso 1 1 calc R U . . .
C76 C 0.3463(2) 0.12817(9) 0.28807(9) 0.0290(5) Uani 1 1 d . . . . .
H76A H 0.3427 0.0994 0.3048 0.035 Uiso 1 1 calc R U . . .
C77 C 0.2646(2) 0.16257(9) 0.28393(8) 0.0271(5) Uani 1 1 d . . . . .
H77A H 0.1959 0.1608 0.2972 0.032 Uiso 1 1 calc R U . . .
C78 C 0.3022(2) 0.19996(9) 0.25682(8) 0.0281(5) Uani 1 1 d . . . . .
H78A H 0.2637 0.2278 0.2486 0.034 Uiso 1 1 calc R U . . .
C79 C 0.4078(2) 0.18847(10) 0.24397(9) 0.0306(5) Uani 1 1 d . . . . .
H79A H 0.4529 0.2074 0.2257 0.037 Uiso 1 1 calc R U . . .
C80 C 0.6337(2) 0.17476(10) 0.33529(9) 0.0335(6) Uani 1 1 d . . . . .
H80A H 0.6570 0.1590 0.3084 0.040 Uiso 1 1 calc R U . . .
C81 C 0.6362(2) 0.22351(10) 0.34282(9) 0.0316(6) Uani 1 1 d . . . . .
H81A H 0.6604 0.2466 0.3217 0.038 Uiso 1 1 calc R U . . .
C82 C 0.59657(19) 0.23242(9) 0.38733(9) 0.0266(5) Uani 1 1 d . . . . .
H82A H 0.5900 0.2625 0.4014 0.032 Uiso 1 1 calc R U . . .
C83 C 0.56860(19) 0.18889(9) 0.40708(9) 0.0262(5) Uani 1 1 d . . . . .
H83A H 0.5401 0.1844 0.4369 0.031 Uiso 1 1 calc R U . . .
C84 C 0.5904(2) 0.15297(9) 0.37467(9) 0.0300(5) Uani 1 1 d . . . . .
H84A H 0.5781 0.1201 0.3786 0.036 Uiso 1 1 calc R U . . .
C85 C 0.8939(5) 0.36815(18) 0.55746(18) 0.0427(12) Uani 0.678(17) 1 d D U P D 1
C86 C 0.9828(4) 0.34184(16) 0.5457(2) 0.0360(11) Uani 0.678(17) 1 d D U P D 1
H86 H 1.0154 0.3209 0.5676 0.043 Uiso 0.678(17) 1 calc R U P D 1
C87 C 1.0240(4) 0.3461(2) 0.5019(3) 0.0315(13) Uani 0.678(17) 1 d D U P D 1
H87 H 1.0851 0.3281 0.4940 0.038 Uiso 0.678(17) 1 calc R U P D 1
C88 C 0.9769(5) 0.3761(3) 0.4699(2) 0.0346(13) Uani 0.678(17) 1 d D U P D 1
H88 H 1.0034 0.3779 0.4395 0.042 Uiso 0.678(17) 1 calc R U P D 1
C89 C 0.8911(6) 0.4038(3) 0.4822(2) 0.0381(12) Uani 0.678(17) 1 d D U P D 1
H89 H 0.8607 0.4257 0.4606 0.046 Uiso 0.678(17) 1 calc R U P D 1
C90 C 0.8493(5) 0.3997(2) 0.5258(2) 0.0409(12) Uani 0.678(17) 1 d D U P D 1
H90 H 0.7899 0.4186 0.5340 0.049 Uiso 0.678(17) 1 calc R U P D 1
C91 C 0.8409(8) 0.3603(4) 0.6046(2) 0.062(2) Uani 0.678(17) 1 d D U P D 1
H91A H 0.7822 0.3829 0.6080 0.093 Uiso 0.678(17) 1 calc R U P D 1
H91B H 0.8946 0.3649 0.6298 0.093 Uiso 0.678(17) 1 calc R U P D 1
H91C H 0.8125 0.3281 0.6060 0.093 Uiso 0.678(17) 1 calc R U P D 1
C85A C 0.8826(6) 0.3696(2) 0.5586(3) 0.0375(19) Uani 0.322(17) 1 d D U P D 2
C86A C 0.9721(5) 0.3408(2) 0.5553(3) 0.040(2) Uani 0.322(17) 1 d D U P D 2
H86A H 0.9943 0.3217 0.5809 0.048 Uiso 0.322(17) 1 calc R U P D 2
C87A C 1.0287(6) 0.3396(2) 0.5152(4) 0.037(2) Uani 0.322(17) 1 d D U P D 2
H87A H 1.0899 0.3197 0.5133 0.044 Uiso 0.322(17) 1 calc R U P D 2
C88A C 0.9972(9) 0.3670(4) 0.4779(4) 0.033(2) Uani 0.322(17) 1 d D U P D 2
H88A H 1.0365 0.3662 0.4502 0.040 Uiso 0.322(17) 1 calc R U P D 2
C89A C 0.9084(10) 0.3958(4) 0.4807(4) 0.034(2) Uani 0.322(17) 1 d D U P D 2
H89A H 0.8866 0.4148 0.4550 0.041 Uiso 0.322(17) 1 calc R U P D 2
C90A C 0.8511(8) 0.3972(4) 0.5209(4) 0.038(2) Uani 0.322(17) 1 d D U P D 2
H90A H 0.7900 0.4171 0.5227 0.046 Uiso 0.322(17) 1 calc R U P D 2
C91A C 0.8207(10) 0.3705(4) 0.6033(4) 0.044(3) Uani 0.322(17) 1 d D U P D 2
H91D H 0.8546 0.3489 0.6259 0.067 Uiso 0.322(17) 1 calc R U P D 2
H91E H 0.8214 0.4026 0.6160 0.067 Uiso 0.322(17) 1 calc R U P D 2
H91F H 0.7463 0.3606 0.5968 0.067 Uiso 0.322(17) 1 calc R U P D 2
C92 C 0.6188(4) 0.64374(15) 0.31614(14) 0.0588(11) Uani 0.893(8) 1 d D U P E 1
C93 C 0.6920(4) 0.65698(15) 0.28320(13) 0.0557(11) Uani 0.893(8) 1 d D U P E 1
H93 H 0.6676 0.6645 0.2526 0.067 Uiso 0.893(8) 1 calc R U P E 1
C94 C 0.7997(4) 0.65914(18) 0.29501(13) 0.0652(13) Uani 0.893(8) 1 d D U P E 1
H94 H 0.8494 0.6684 0.2724 0.078 Uiso 0.893(8) 1 calc R U P E 1
C95 C 0.8365(4) 0.64811(19) 0.33914(14) 0.0707(13) Uani 0.893(8) 1 d D U P E 1
H95 H 0.9110 0.6499 0.3471 0.085 Uiso 0.893(8) 1 calc R U P E 1
C96 C 0.7642(4) 0.63436(18) 0.37165(14) 0.0686(13) Uani 0.893(8) 1 d D U P E 1
H96 H 0.7890 0.6263 0.4021 0.082 Uiso 0.893(8) 1 calc R U P E 1
C97 C 0.6561(4) 0.63227(19) 0.36018(14) 0.0635(11) Uani 0.893(8) 1 d D U P E 1
H97 H 0.6068 0.6228 0.3828 0.076 Uiso 0.893(8) 1 calc R U P E 1
C98 C 0.4993(4) 0.64311(19) 0.3034(2) 0.0845(18) Uani 0.893(8) 1 d D U P E 1
H98A H 0.4583 0.6387 0.3315 0.127 Uiso 0.893(8) 1 calc R U P E 1
H98B H 0.4839 0.6171 0.2818 0.127 Uiso 0.893(8) 1 calc R U P E 1
H98C H 0.4789 0.6731 0.2887 0.127 Uiso 0.893(8) 1 calc R U P E 1
C92A C 0.574(2) 0.6428(15) 0.3269(10) 0.062(3) Uani 0.107(8) 1 d D U P E 2
C93A C 0.639(3) 0.6528(15) 0.2900(8) 0.064(3) Uani 0.107(8) 1 d D U P E 2
H93A H 0.6089 0.6675 0.2630 0.077 Uiso 0.107(8) 1 calc R U P E 2
C94A C 0.747(3) 0.6414(15) 0.2927(9) 0.065(2) Uani 0.107(8) 1 d D U P E 2
H94A H 0.7885 0.6431 0.2658 0.078 Uiso 0.107(8) 1 calc R U P E 2
C95A C 0.793(2) 0.6276(15) 0.3345(10) 0.070(2) Uani 0.107(8) 1 d D U P E 2
H95A H 0.8695 0.6258 0.3383 0.084 Uiso 0.107(8) 1 calc R U P E 2
C96A C 0.729(2) 0.6163(15) 0.3709(9) 0.070(3) Uani 0.107(8) 1 d D U P E 2
H96A H 0.7581 0.6004 0.3974 0.084 Uiso 0.107(8) 1 calc R U P E 2
C97A C 0.621(2) 0.6284(18) 0.3686(9) 0.066(3) Uani 0.107(8) 1 d D U P E 2
H97A H 0.5798 0.6269 0.3956 0.079 Uiso 0.107(8) 1 calc R U P E 2
C98A C 0.453(2) 0.6524(16) 0.3232(14) 0.072(6) Uani 0.107(8) 1 d D U P E 2
H98D H 0.4307 0.6555 0.2905 0.108 Uiso 0.107(8) 1 calc R U P E 2
H98E H 0.4370 0.6818 0.3395 0.108 Uiso 0.107(8) 1 calc R U P E 2
H98F H 0.4144 0.6262 0.3371 0.108 Uiso 0.107(8) 1 calc R U P E 2
C99 C 0.7529(3) 0.52107(11) 0.26756(15) 0.0561(9) Uani 1 1 d . . . . .
C100 C 0.6767(3) 0.51037(12) 0.23254(15) 0.0581(9) Uani 1 1 d . . . . .
H100 H 0.6088 0.4980 0.2405 0.070 Uiso 1 1 calc R U . . .
C101 C 0.6986(3) 0.51757(13) 0.18632(15) 0.0604(9) Uani 1 1 d . . . . .
H101 H 0.6458 0.5102 0.1630 0.072 Uiso 1 1 calc R U . . .
C102 C 0.7963(3) 0.53535(12) 0.17399(15) 0.0612(10) Uani 1 1 d . . . . .
H102 H 0.8112 0.5406 0.1424 0.073 Uiso 1 1 calc R U . . .
C103 C 0.8724(3) 0.54538(13) 0.20844(16) 0.0631(10) Uani 1 1 d . . . . .
H103 H 0.9405 0.5573 0.2003 0.076 Uiso 1 1 calc R U . . .
C104 C 0.8507(3) 0.53832(12) 0.25478(16) 0.0602(9) Uani 1 1 d . . . . .
H104 H 0.9042 0.5455 0.2779 0.072 Uiso 1 1 calc R U . . .
C105 C 0.7287(4) 0.51359(15) 0.31740(16) 0.0707(11) Uani 1 1 d . . . . .
H10D H 0.7893 0.5247 0.3370 0.106 Uiso 1 1 calc R U . . .
H10B H 0.7170 0.4799 0.3230 0.106 Uiso 1 1 calc R U . . .
H10C H 0.6639 0.5313 0.3249 0.106 Uiso 1 1 calc R U . . .

loop_
_atom_site_aniso_label
_atom_site_aniso_U_11
_atom_site_aniso_U_22
_atom_site_aniso_U_33
_atom_site_aniso_U_23
_atom_site_aniso_U_13
_atom_site_aniso_U_12
Sm1 0.02746(7) 0.02161(7) 0.01829(7) 0.00332(4) 0.00467(5) 0.00573(4)
Sm2 0.01746(7) 0.02449(7) 0.01817(7) -0.00223(4) 0.00077(5) 0.00146(4)
Al1 0.0172(3) 0.0203(3) 0.0154(3) 0.0009(2) 0.0004(2) 0.0020(2)
Al2 0.0201(3) 0.0200(3) 0.0171(3) 0.0007(2) -0.0012(2) 0.0015(2)
Si1 0.0181(3) 0.0198(3) 0.0174(3) -0.0013(2) 0.0007(2) 0.0008(2)
Si2 0.0185(3) 0.0229(3) 0.0177(3) 0.0010(2) 0.0002(2) 0.0001(2)
O1 0.0216(8) 0.0221(7) 0.0182(7) 0.0003(6) 0.0023(6) 0.0013(6)
O2 0.0210(8) 0.0236(8) 0.0180(7) -0.0010(6) 0.0012(6) -0.0005(6)
O3 0.0217(8) 0.0233(8) 0.0221(8) -0.0013(6) -0.0021(6) -0.0013(6)
O4 0.0259(8) 0.0245(8) 0.0223(8) -0.0011(6) 0.0019(6) 0.0071(6)
O5 0.0238(8) 0.0224(8) 0.0178(7) 0.0018(6) 0.0017(6) 0.0016(6)
O6 0.0218(8) 0.0242(8) 0.0204(8) 0.0023(6) -0.0002(6) -0.0004(6)
O7 0.0196(8) 0.0230(8) 0.0228(8) -0.0004(6) -0.0004(6) 0.0006(6)
O8 0.0201(8) 0.0274(8) 0.0209(8) 0.0001(6) -0.0001(6) -0.0026(6)
O9 0.0277(9) 0.0353(9) 0.0203(8) 0.0037(7) 0.0037(7) 0.0064(7)
O10 0.0245(8) 0.0232(8) 0.0205(8) 0.0027(6) 0.0021(6) 0.0037(6)
N1 0.0180(9) 0.0215(9) 0.0176(9) 0.0006(7) 0.0005(7) 0.0020(7)
N2 0.0184(9) 0.0258(9) 0.0176(9) 0.0019(7) 0.0002(7) 0.0021(7)
N3 0.0232(10) 0.0221(9) 0.0207(9) -0.0001(7) -0.0024(8) 0.0022(7)
N4 0.0223(10) 0.0227(9) 0.0190(9) 0.0021(7) -0.0018(7) 0.0011(7)
C1 0.0221(12) 0.0326(12) 0.0238(12) -0.0023(10) 0.0047(9) 0.0036(9)
C2 0.0221(11) 0.0230(11) 0.0181(11) 0.0038(8) 0.0028(9) 0.0046(9)
C3 0.0243(12) 0.0265(11) 0.0188(11) -0.0023(8) 0.0022(9) 0.0037(9)
C4 0.0255(12) 0.0236(11) 0.0195(11) 0.0021(9) -0.0004(9) 0.0005(9)
C5 0.0258(13) 0.0396(14) 0.0211(12) -0.0041(10) -0.0017(10) 0.0014(10)
C6 0.0189(11) 0.0238(11) 0.0190(10) -0.0017(8) 0.0040(9) -0.0003(8)
C7 0.0189(11) 0.0267(12) 0.0256(12) -0.0019(9) 0.0032(9) 0.0028(9)
C8 0.0182(11) 0.0313(13) 0.0361(14) -0.0033(10) -0.0018(10) 0.0024(9)
C9 0.0191(11) 0.0326(13) 0.0395(14) -0.0071(11) 0.0039(10) -0.0043(9)
C10 0.0306(13) 0.0249(12) 0.0299(12) -0.0006(10) 0.0079(10) -0.0044(10)
C11 0.0279(12) 0.0259(12) 0.0214(11) -0.0001(9) 0.0042(9) -0.0007(9)
C12 0.0442(16) 0.0258(12) 0.0326(14) 0.0047(10) -0.0076(12) -0.0038(11)
C13 0.0387(15) 0.0390(15) 0.0385(15) 0.0029(12) 0.0002(12) 0.0094(12)
C14 0.099(3) 0.060(2) 0.0328(17) 0.0048(15) 0.0007(18) 0.030(2)
C15 0.0217(11) 0.0264(11) 0.0254(12) 0.0004(9) -0.0030(9) 0.0021(9)
C16 0.0355(14) 0.0321(13) 0.0271(13) 0.0028(10) -0.0004(11) 0.0016(11)
C17 0.0230(12) 0.0282(12) 0.0392(15) 0.0006(10) -0.0037(11) 0.0034(9)
C18 0.0204(11) 0.0323(12) 0.0172(10) -0.0016(9) -0.0026(9) 0.0047(9)
C19 0.0231(12) 0.0362(13) 0.0168(11) -0.0019(9) -0.0013(9) 0.0013(10)
C20 0.0229(12) 0.0470(15) 0.0205(12) -0.0005(10) 0.0021(10) -0.0003(10)
C21 0.0223(12) 0.0504(16) 0.0212(12) -0.0047(11) -0.0007(10) 0.0103(11)
C22 0.0288(13) 0.0373(14) 0.0264(12) 0.0000(10) -0.0060(10) 0.0107(10)
C23 0.0253(12) 0.0356(13) 0.0239(12) 0.0027(10) -0.0046(10) 0.0052(10)
C24 0.0261(19) 0.035(2) 0.039(3) 0.0085(18) -0.0037(18) 0.0060(15)
C25 0.046(4) 0.049(3) 0.041(2) -0.001(2) 0.010(2) -0.009(2)
C26 0.049(3) 0.058(3) 0.038(2) -0.0025(19) 0.011(2) -0.017(2)
C24A 0.026(5) 0.034(5) 0.036(6) 0.018(4) 0.003(4) 0.010(4)
C25A 0.018(7) 0.033(5) 0.045(6) 0.018(4) 0.003(5) 0.010(4)
C26A 0.043(7) 0.028(5) 0.049(6) 0.010(4) 0.016(6) 0.011(5)
C27 0.0257(12) 0.0331(13) 0.0234(12) -0.0003(10) 0.0020(10) -0.0024(10)
C28 0.0261(13) 0.0341(13) 0.0259(13) 0.0028(10) 0.0014(10) -0.0020(9)
C29 0.0376(15) 0.0415(15) 0.0335(14) -0.0038(11) -0.0025(12) -0.0089(12)
C30 0.0219(11) 0.0242(11) 0.0253(12) -0.0030(9) -0.0010(9) -0.0034(9)
C31 0.0295(13) 0.0307(13) 0.0386(14) 0.0000(11) -0.0101(11) -0.0049(10)
C32 0.0304(13) 0.0300(13) 0.0322(13) 0.0008(10) 0.0028(11) -0.0052(10)
C33 0.0293(13) 0.0318(13) 0.0361(14) -0.0108(11) 0.0012(11) -0.0039(10)
C34 0.0262(12) 0.0218(11) 0.0292(12) -0.0012(9) -0.0011(10) 0.0052(9)
C35 0.0307(13) 0.0340(13) 0.0318(13) -0.0001(10) -0.0049(11) 0.0028(10)
C36 0.0380(15) 0.0298(13) 0.0427(15) -0.0081(11) -0.0010(12) 0.0110(11)
C37 0.0356(14) 0.0308(13) 0.0389(15) 0.0066(11) 0.0002(12) -0.0005(11)
C38 0.0336(14) 0.0328(13) 0.0349(14) -0.0081(11) 0.0000(11) 0.0089(11)
C39 0.0289(12) 0.0255(12) 0.0234(11) 0.0013(9) -0.0012(10) 0.0055(9)
C40 0.0223(12) 0.0307(12) 0.0274(12) 0.0004(10) -0.0008(9) 0.0061(9)
C41 0.0238(12) 0.0253(11) 0.0243(11) 0.0045(9) -0.0009(9) 0.0015(9)
C42 0.0236(12) 0.0342(13) 0.0330(13) -0.0008(10) -0.0053(10) 0.0042(10)
C43 0.0234(11) 0.0211(11) 0.0276(12) -0.0019(9) -0.0014(9) 0.0033(9)
C44 0.0253(12) 0.0239(11) 0.0264(12) -0.0023(9) -0.0006(10) 0.0043(9)
C45 0.0292(13) 0.0272(12) 0.0290(12) -0.0031(10) -0.0044(10) 0.0028(10)
C46 0.0320(13) 0.0252(12) 0.0399(15) -0.0034(10) -0.0063(11) -0.0024(10)
C47 0.0352(14) 0.0247(12) 0.0388(14) 0.0032(10) -0.0012(11) -0.0040(10)
C48 0.0338(13) 0.0241(12) 0.0305(13) 0.0014(10) -0.0029(11) 0.0016(10)
C49 0.051(4) 0.033(4) 0.031(3) 0.008(3) -0.002(3) -0.013(3)
C50 0.054(5) 0.034(4) 0.033(4) -0.001(3) -0.006(3) -0.008(4)
C51 0.051(4) 0.052(6) 0.037(4) 0.005(4) -0.013(3) 0.006(4)
C49A 0.048(4) 0.029(4) 0.029(4) 0.004(3) 0.000(3) -0.003(3)
C50A 0.048(5) 0.045(6) 0.025(4) 0.001(4) 0.003(4) -0.001(5)
C51A 0.046(4) 0.045(6) 0.024(4) 0.000(4) -0.003(3) -0.001(4)
C52 0.0259(12) 0.0287(12) 0.0237(12) -0.0021(9) -0.0001(10) 0.0009(9)
C53 0.0298(13) 0.0317(13) 0.0312(13) 0.0041(10) -0.0021(10) 0.0004(10)
C54 0.0412(15) 0.0385(14) 0.0269(13) -0.0038(11) 0.0058(11) 0.0009(12)
C55 0.0197(11) 0.0294(12) 0.0183(11) 0.0021(9) -0.0034(9) 0.0025(9)
C56 0.0216(11) 0.0293(12) 0.0205(11) 0.0011(9) -0.0038(9) 0.0029(9)
C57 0.0318(13) 0.0328(13) 0.0243(12) -0.0035(10) -0.0046(10) -0.0009(10)
C58 0.0380(15) 0.0455(15) 0.0192(12) -0.0053(11) -0.0047(11) 0.0032(12)
C59 0.0293(13) 0.0483(15) 0.0176(11) 0.0061(10) -0.0015(10) -0.0017(11)
C60 0.0264(12) 0.0355(13) 0.0212(12) 0.0056(10) -0.0046(10) -0.0017(10)
C61 0.034(3) 0.036(3) 0.026(3) 0.005(2) 0.001(2) -0.003(2)
C62 0.042(5) 0.031(3) 0.034(4) 0.005(2) 0.004(3) -0.007(2)
C63 0.040(3) 0.039(3) 0.022(4) 0.004(3) 0.004(2) -0.007(2)
C61A 0.043(5) 0.039(4) 0.021(4) 0.007(3) -0.002(4) -0.015(4)
C62A 0.046(6) 0.034(4) 0.042(6) 0.002(4) -0.004(5) -0.011(4)
C63A 0.043(5) 0.043(5) 0.025(7) 0.008(5) -0.006(4) -0.008(4)
C64 0.0215(12) 0.0256(11) 0.0240(12) 0.0011(9) -0.0012(9) 0.0000(9)
C65 0.0277(12) 0.0286(12) 0.0258(12) 0.0010(9) 0.0010(10) 0.0010(10)
C66 0.0241(13) 0.0396(15) 0.0369(15) 0.0034(11) -0.0023(11) -0.0054(10)
C67 0.0234(12) 0.0296(12) 0.0254(12) -0.0008(9) -0.0016(9) -0.0038(9)
C68 0.0272(13) 0.0439(15) 0.0271(13) -0.0037(11) -0.0032(10) -0.0080(11)
C69 0.0346(14) 0.0292(13) 0.0417(15) 0.0013(11) -0.0042(12) -0.0047(11)
C70 0.0231(12) 0.0398(14) 0.0366(14) -0.0029(11) 0.0021(11) -0.0045(10)
C71 0.0272(12) 0.0368(13) 0.0185(11) 0.0015(9) 0.0030(9) 0.0016(10)
C72 0.0340(14) 0.0387(14) 0.0235(12) 0.0019(10) -0.0016(10) 0.0001(11)
C73 0.0346(14) 0.0508(17) 0.0241(13) 0.0012(11) 0.0070(11) 0.0044(12)
C74 0.0416(15) 0.0381(15) 0.0288(13) 0.0056(11) -0.0017(11) -0.0050(12)
C75 0.0296(13) 0.0357(13) 0.0262(12) -0.0100(10) 0.0005(10) 0.0053(10)
C76 0.0331(13) 0.0287(12) 0.0251(12) -0.0065(10) -0.0018(10) -0.0006(10)
C77 0.0261(12) 0.0323(12) 0.0227(11) -0.0068(9) -0.0014(9) -0.0007(10)
C78 0.0287(13) 0.0346(13) 0.0207(11) -0.0028(9) -0.0021(10) 0.0021(10)
C79 0.0308(13) 0.0392(14) 0.0219(12) -0.0028(10) 0.0023(10) -0.0028(11)
C80 0.0219(12) 0.0470(15) 0.0315(13) -0.0056(11) 0.0012(10) 0.0057(11)
C81 0.0198(12) 0.0442(15) 0.0309(13) 0.0049(11) 0.0008(10) -0.0006(10)
C82 0.0189(11) 0.0316(13) 0.0292(13) -0.0008(10) -0.0027(10) 0.0010(9)
C83 0.0197(11) 0.0338(13) 0.0249(12) 0.0017(10) -0.0038(9) 0.0024(9)
C84 0.0240(12) 0.0310(13) 0.0348(13) -0.0025(10) -0.0031(10) 0.0049(10)
C85 0.039(2) 0.041(2) 0.048(2) -0.014(2) 0.001(2) -0.002(2)
C86 0.036(2) 0.0273(19) 0.044(3) -0.0057(17) -0.0058(19) 0.0012(17)
C87 0.0225(18) 0.028(2) 0.044(3) -0.007(2) -0.0012(17) 0.0009(16)
C88 0.028(2) 0.032(2) 0.044(2) -0.0012(19) -0.0054(19) -0.0065(19)
C89 0.032(2) 0.028(2) 0.054(2) -0.0045(19) -0.0079(19) 0.0008(18)
C90 0.032(2) 0.032(2) 0.059(2) -0.0184(19) -0.002(2) 0.0063(19)
C91 0.069(4) 0.060(4) 0.059(3) -0.008(3) 0.013(3) 0.023(4)
C85A 0.028(3) 0.038(4) 0.046(3) -0.014(3) -0.002(3) 0.001(3)
C86A 0.034(3) 0.036(4) 0.050(4) -0.004(3) -0.003(3) -0.003(3)
C87A 0.029(3) 0.029(3) 0.051(4) -0.003(3) -0.004(3) 0.000(3)
C88A 0.022(4) 0.029(4) 0.049(4) -0.009(3) 0.002(3) 0.002(3)
C89A 0.030(4) 0.025(4) 0.047(3) -0.011(3) -0.003(3) 0.000(3)
C90A 0.029(4) 0.034(4) 0.051(3) -0.016(3) -0.005(3) 0.005(3)
C91A 0.053(6) 0.029(5) 0.052(5) -0.001(4) 0.004(4) 0.017(5)
C92 0.082(3) 0.0376(17) 0.056(2) 0.0000(17) -0.006(2) -0.001(2)
C93 0.078(3) 0.0448(19) 0.0436(19) -0.0027(15) -0.0033(19) 0.007(2)
C94 0.080(3) 0.066(3) 0.050(2) -0.0153(18) -0.002(2) 0.019(2)
C95 0.083(3) 0.066(3) 0.062(2) -0.013(2) -0.011(2) 0.022(2)
C96 0.098(3) 0.053(2) 0.053(2) 0.0014(18) -0.013(2) 0.013(2)
C97 0.095(3) 0.044(2) 0.051(2) 0.0090(17) 0.003(2) 0.004(2)
C98 0.084(4) 0.054(3) 0.114(4) 0.014(3) -0.014(3) -0.016(2)
C92A 0.087(5) 0.043(5) 0.055(5) 0.000(4) -0.005(4) 0.004(4)
C93A 0.086(5) 0.048(5) 0.057(5) 0.000(5) -0.007(5) 0.004(5)
C94A 0.084(5) 0.055(4) 0.056(4) -0.004(4) -0.006(4) 0.009(4)
C95A 0.091(4) 0.059(5) 0.058(4) -0.005(4) -0.006(4) 0.011(4)
C96A 0.093(5) 0.057(5) 0.059(4) 0.001(4) -0.007(4) 0.009(5)
C97A 0.092(5) 0.048(5) 0.057(5) 0.000(4) -0.005(4) 0.006(5)
C98A 0.091(9) 0.058(12) 0.067(12) 0.001(11) -0.011(8) 0.004(8)
C99 0.055(2) 0.0340(16) 0.080(3) 0.0054(16) 0.0136(19) 0.0103(14)
C100 0.0436(19) 0.0423(18) 0.089(3) 0.0028(17) 0.0115(19) 0.0050(14)
C101 0.057(2) 0.0465(19) 0.079(3) -0.0034(18) 0.0074(19) 0.0070(16)
C102 0.072(3) 0.0374(17) 0.074(3) -0.0058(16) 0.012(2) -0.0003(16)
C103 0.063(2) 0.0429(18) 0.084(3) -0.0069(18) 0.018(2) -0.0106(16)
C104 0.055(2) 0.0435(18) 0.083(3) -0.0020(17) 0.0101(19) -0.0026(15)
C105 0.068(3) 0.058(2) 0.087(3) 0.004(2) 0.016(2) 0.0121(19)

loop_
_atom_type_symbol
_atom_type_description
_atom_type_scat_dispersion_real
_atom_type_scat_dispersion_imag
_atom_type_scat_source
C C 0.0181 0.0091 'International Tables Vol C Tables 4.2.6.8 and 6.1.1.4'
H H 0.0000 0.0000 'International Tables Vol C Tables 4.2.6.8 and 6.1.1.4'
N N 0.0311 0.0180 'International Tables Vol C Tables 4.2.6.8 and 6.1.1.4'
O O 0.0492 0.0322 'International Tables Vol C Tables 4.2.6.8 and 6.1.1.4'
Al Al 0.2130 0.2455 'International Tables Vol C Tables 4.2.6.8 and 6.1.1.4'
Si Si 0.2541 0.3302 'International Tables Vol C Tables 4.2.6.8 and 6.1.1.4'
Sm Sm -5.3236 12.2178 'International Tables Vol C Tables 4.2.6.8 and 6.1.1.4'

loop_
_geom_angle_atom_site_label_1
_geom_angle_atom_site_label_2
_geom_angle_atom_site_label_3
_geom_angle
O5 Sm1 O10 113.11(6)
O5 Sm1 O7 148.69(6)
O10 Sm1 O7 89.22(6)
O5 Sm1 O2 91.65(6)
O10 Sm1 O2 152.81(6)
O7 Sm1 O2 73.12(5)
O5 Sm1 Al1 20.47(4)
O10 Sm1 Al1 132.18(4)
O7 Sm1 Al1 136.81(4)
O2 Sm1 Al1 71.37(4)
O5 Sm1 Al2 131.05(4)
O10 Sm1 Al2 19.74(4)
O7 Sm1 Al2 69.48(4)
O2 Sm1 Al2 137.27(4)
Al1 Sm1 Al2 151.099(15)
O5 Sm1 Sm2 124.00(4)
O10 Sm1 Sm2 122.56(4)
O7 Sm1 Sm2 36.69(4)
O2 Sm1 Sm2 36.47(4)
Al1 Sm1 Sm2 105.222(11)
Al2 Sm1 Sm2 103.469(11)
O2 Sm2 O7 75.62(6)
O2 Sm2 C83 86.14(7)
O7 Sm2 C83 100.54(7)
O2 Sm2 C82 103.38(7)
O7 Sm2 C82 80.91(6)
C83 Sm2 C82 30.33(8)
O2 Sm2 C77 82.23(7)
O7 Sm2 C77 108.37(7)
C83 Sm2 C77 144.87(8)
C82 Sm2 C77 170.27(7)
O2 Sm2 C84 101.93(7)
O7 Sm2 C84 129.27(7)
C83 Sm2 C84 30.24(8)
C82 Sm2 C84 49.76(7)
C77 Sm2 C84 121.66(8)
O2 Sm2 C76 93.06(7)
O7 Sm2 C76 138.30(7)
C83 Sm2 C76 118.89(8)
C82 Sm2 C76 140.59(8)
C77 Sm2 C76 29.96(8)
C84 Sm2 C76 92.14(8)
O2 Sm2 C81 132.98(7)
O7 Sm2 C81 95.11(7)
C83 Sm2 C81 49.72(8)
C82 Sm2 C81 30.17(8)
C77 Sm2 C81 142.46(8)
C84 Sm2 C81 49.26(8)
C76 Sm2 C81 119.97(8)
O2 Sm2 C78 103.75(7)
O7 Sm2 C78 93.90(7)
C83 Sm2 C78 164.22(8)
C82 Sm2 C78 150.11(8)
C77 Sm2 C78 29.79(8)
C84 Sm2 C78 134.08(8)
C76 Sm2 C78 49.30(8)
C81 Sm2 C78 123.01(8)
O2 Sm2 C79 130.84(7)
O7 Sm2 C79 110.38(7)
C83 Sm2 C79 135.97(8)
C82 Sm2 C79 125.77(8)
C77 Sm2 C79 48.99(8)
C84 Sm2 C79 108.36(8)
C76 Sm2 C79 48.96(8)
C81 Sm2 C79 95.85(8)
C78 Sm2 C79 29.77(8)
O2 Sm2 C75 122.73(7)
O7 Sm2 C75 139.46(7)
C83 Sm2 C75 115.43(8)
C82 Sm2 C75 121.94(8)
C77 Sm2 C75 48.93(8)
C84 Sm2 C75 85.22(8)
C76 Sm2 C75 29.67(8)
C81 Sm2 C75 94.40(8)
C78 Sm2 C75 48.86(8)
C79 Sm2 C75 29.33(8)
O2 Sm2 C80 131.44(7)
O7 Sm2 C80 124.37(7)
C83 Sm2 C80 49.36(8)
C82 Sm2 C80 49.17(8)
C77 Sm2 C80 121.22(8)
C84 Sm2 C80 29.76(8)
C76 Sm2 C80 93.40(8)
C81 Sm2 C80 29.34(9)
C78 Sm2 C80 116.53(8)
C79 Sm2 C80 86.90(8)
C75 Sm2 C80 73.30(8)
O5 Al1 O1 110.73(8)
O5 Al1 N1 112.92(8)
O1 Al1 N1 112.77(8)
O5 Al1 N2 110.81(8)
O1 Al1 N2 114.42(8)
N1 Al1 N2 94.34(8)
O5 Al1 Sm1 25.72(5)
O1 Al1 Sm1 85.12(5)
N1 Al1 Sm1 128.64(6)
N2 Al1 Sm1 122.52(6)
O10 Al2 O6 111.56(8)
O10 Al2 N4 110.84(9)
O6 Al2 N4 112.23(8)
O10 Al2 N3 111.88(8)
O6 Al2 N3 114.10(9)
N4 Al2 N3 95.25(8)
O10 Al2 Sm1 24.94(5)
O6 Al2 Sm1 87.23(6)
N4 Al2 Sm1 118.20(6)
N3 Al2 Sm1 130.47(6)
O1 Si1 O2 112.59(8)
O1 Si1 O4 111.71(8)
O2 Si1 O4 108.50(9)
O1 Si1 O3 112.92(9)
O2 Si1 O3 102.05(8)
O4 Si1 O3 108.55(9)
O6 Si2 O7 112.63(9)
O6 Si2 O9 112.69(9)
O7 Si2 O9 107.95(9)
O6 Si2 O8 112.22(9)
O7 Si2 O8 103.45(8)
O9 Si2 O8 107.33(9)
Si1 O1 Al1 135.77(10)
Si1 O2 Sm2 132.37(9)
Si1 O2 Sm1 121.10(8)
Sm2 O2 Sm1 105.65(6)
C30 O3 Si1 135.08(15)
C34 O4 Si1 135.06(15)
Al1 O5 Sm1 133.80(9)
Si2 O6 Al2 132.19(10)
Si2 O7 Sm2 130.62(9)
Si2 O7 Sm1 122.95(9)
Sm2 O7 Sm1 105.53(6)
C67 O8 Si2 133.30(15)
C71 O9 Si2 134.88(15)
Al2 O10 Sm1 135.32(9)
C2 N1 C6 117.39(19)
C2 N1 Al1 118.41(16)
C6 N1 Al1 123.41(14)
C4 N2 C18 118.55(19)
C4 N2 Al1 118.17(16)
C18 N2 Al1 122.43(15)
C39 N3 C43 117.19(19)
C39 N3 Al2 117.22(16)
C43 N3 Al2 125.15(15)
C41 N4 C55 117.98(19)
C41 N4 Al2 117.67(16)
C55 N4 Al2 122.96(15)
N1 C2 C3 122.6(2)
N1 C2 C1 120.2(2)
C3 C2 C1 117.2(2)
C2 C3 C4 126.7(2)
N2 C4 C3 122.6(2)
N2 C4 C5 120.3(2)
C3 C4 C5 117.1(2)
C7 C6 C11 121.5(2)
C7 C6 N1 120.3(2)
C11 C6 N1 118.2(2)
C8 C7 C6 118.1(2)
C8 C7 C15 120.0(2)
C6 C7 C15 121.9(2)
C9 C8 C7 121.4(2)
C8 C9 C10 119.9(2)
C9 C10 C11 121.1(2)
C10 C11 C6 117.9(2)
C10 C11 C12 121.1(2)
C6 C11 C12 120.9(2)
C14 C12 C13 111.1(2)
C14 C12 C11 114.3(3)
C13 C12 C11 113.5(2)
C7 C15 C16 110.0(2)
C7 C15 C17 112.5(2)
C16 C15 C17 109.9(2)
C19 C18 C23 121.6(2)
C19 C18 N2 119.6(2)
C23 C18 N2 118.8(2)
C20 C19 C18 118.3(2)
C20 C19 C27 119.7(2)
C18 C19 C27 122.1(2)
C21 C20 C19 121.0(2)
C22 C21 C20 120.0(2)
C21 C22 C23 121.3(2)
C22 C23 C18 117.8(2)
C22 C23 C24 120.7(3)
C18 C23 C24 121.2(3)
C22 C23 C24A 118.2(5)
C18 C23 C24A 123.0(5)
C23 C24 C26 112.8(4)
C23 C24 C25 111.6(4)
C26 C24 C25 109.4(4)
C25A C24A C23 112.1(7)
C25A C24A C26A 109.7(7)
C23 C24A C26A 110.0(7)
C19 C27 C28 110.5(2)
C19 C27 C29 111.5(2)
C28 C27 C29 109.5(2)
O3 C30 C32 109.59(19)
O3 C30 C31 105.91(18)
C32 C30 C31 110.3(2)
O3 C30 C33 109.85(19)
C32 C30 C33 111.2(2)
C31 C30 C33 109.9(2)
O4 C34 C35 109.79(19)
O4 C34 C36 105.5(2)
C35 C34 C36 110.6(2)
O4 C34 C37 110.4(2)
C35 C34 C37 110.5(2)
C36 C34 C37 110.0(2)
N3 C39 C40 123.2(2)
N3 C39 C38 120.0(2)
C40 C39 C38 116.8(2)
C39 C40 C41 127.2(2)
N4 C41 C40 122.4(2)
N4 C41 C42 121.3(2)
C40 C41 C42 116.2(2)
C44 C43 C48 121.5(2)
C44 C43 N3 120.4(2)
C48 C43 N3 118.2(2)
C45 C44 C43 118.0(2)
C45 C44 C52 119.8(2)
C43 C44 C52 122.2(2)
C46 C45 C44 121.3(2)
C45 C46 C47 120.0(2)
C46 C47 C48 121.1(2)
C47 C48 C43 118.1(2)
C47 C48 C49 120.4(5)
C43 C48 C49 121.2(5)
C47 C48 C49A 119.6(5)
C43 C48 C49A 122.1(5)
C48 C49 C51 112.3(6)
C48 C49 C50 112.0(5)
C51 C49 C50 109.8(5)
C48 C49A C50A 112.6(6)
C48 C49A C51A 111.4(6)
C50A C49A C51A 110.1(6)
C44 C52 C53 110.6(2)
C44 C52 C54 112.6(2)
C53 C52 C54 110.5(2)
C56 C55 C60 121.1(2)
C56 C55 N4 120.0(2)
C60 C55 N4 118.9(2)
C55 C56 C57 118.6(2)
C55 C56 C64 122.4(2)
C57 C56 C64 118.9(2)
C58 C57 C56 121.1(2)
C59 C58 C57 119.5(2)
C58 C59 C60 121.9(2)
C59 C60 C55 117.9(2)
C59 C60 C61 119.3(4)
C55 C60 C61 122.7(4)
C59 C60 C61A 123.6(6)
C55 C60 C61A 117.9(6)
C60 C61 C63 113.2(5)
C60 C61 C62 110.3(5)
C63 C61 C62 109.3(5)
C60 C61A C63A 112.6(6)
C60 C61A C62A 111.6(6)
C63A C61A C62A 109.5(6)
C56 C64 C66 112.6(2)
C56 C64 C65 108.49(19)
C66 C64 C65 110.2(2)
O8 C67 C68 105.99(19)
O8 C67 C69 109.8(2)
C68 C67 C69 109.8(2)
O8 C67 C70 110.1(2)
C68 C67 C70 109.8(2)
C69 C67 C70 111.2(2)
O9 C71 C72 109.6(2)
O9 C71 C74 109.8(2)
C72 C71 C74 110.7(2)
O9 C71 C73 105.4(2)
C72 C71 C73 110.7(2)
C74 C71 C73 110.4(2)
C79 C75 C76 108.4(2)
C79 C75 Sm2 75.27(14)
C76 C75 Sm2 73.87(14)
C75 C76 C77 107.5(2)
C75 C76 Sm2 76.45(14)
C77 C76 Sm2 74.70(14)
C78 C77 C76 108.4(2)
C78 C77 Sm2 75.91(14)
C76 C77 Sm2 75.34(14)
C77 C78 C79 107.5(2)
C77 C78 Sm2 74.30(14)
C79 C78 Sm2 75.86(14)
C75 C79 C78 108.1(2)
C75 C79 Sm2 75.40(14)
C78 C79 Sm2 74.37(14)
C81 C80 C84 108.2(2)
C81 C80 Sm2 73.79(14)
C84 C80 Sm2 73.26(14)
C80 C81 C82 108.1(2)
C80 C81 Sm2 76.87(15)
C82 C81 Sm2 72.96(14)
C83 C82 C81 108.1(2)
C83 C82 Sm2 74.82(14)
C81 C82 Sm2 76.87(14)
C82 C83 C84 107.9(2)
C82 C83 Sm2 74.85(14)
C84 C83 Sm2 76.51(14)
C83 C84 C80 107.7(2)
C83 C84 Sm2 73.25(13)
C80 C84 Sm2 76.98(15)
C90 C85 C86 119.5(3)
C90 C85 C91 120.0(4)
C86 C85 C91 120.4(4)
C87 C86 C85 120.0(3)
C88 C87 C86 120.3(3)
C87 C88 C89 119.7(4)
C88 C89 C90 120.3(4)
C85 C90 C89 120.0(4)
C90A C85A C86A 119.1(4)
C90A C85A C91A 121.1(5)
C86A C85A C91A 119.8(5)
C87A C86A C85A 120.4(5)
C86A C87A C88A 120.3(5)
C87A C88A C89A 119.7(5)
C88A C89A C90A 120.3(5)
C89A C90A C85A 120.1(5)
C97 C92 C93 119.0(3)
C97 C92 C98 121.2(4)
C93 C92 C98 119.7(3)
C94 C93 C92 119.9(3)
C93 C94 C95 120.8(4)
C94 C95 C96 119.3(4)
C97 C96 C95 120.2(3)
C96 C97 C92 120.6(3)
C97A C92A C93A 119.5(6)
C97A C92A C98A 120.1(6)
C93A C92A C98A 120.2(6)
C94A C93A C92A 119.8(6)
C93A C94A C95A 119.8(6)
C96A C95A C94A 119.4(7)
C97A C96A C95A 119.6(7)
C96A C97A C92A 119.8(7)
C104 C99 C100 118.1(4)
C104 C99 C105 121.2(4)
C100 C99 C105 120.8(4)
C101 C100 C99 120.9(4)
C102 C101 C100 120.5(4)
C101 C102 C103 118.8(4)
C102 C103 C104 121.0(4)
C99 C104 C103 120.8(4)

loop_
_geom_bond_atom_site_label_1
_geom_bond_atom_site_label_2
_geom_bond_distance
Sm1 O5 2.1177(15)
Sm1 O10 2.1255(15)
Sm1 O7 2.3916(16)
Sm1 O2 2.3983(16)
Sm1 Al1 3.5215(6)
Sm1 Al2 3.5440(6)
Sm1 Sm2 3.76118(17)
Sm2 O2 2.3217(16)
Sm2 O7 2.3322(16)
Sm2 C83 2.690(2)
Sm2 C82 2.691(2)
Sm2 C77 2.725(2)
Sm2 C84 2.732(2)
Sm2 C76 2.733(2)
Sm2 C81 2.741(3)
Sm2 C78 2.746(2)
Sm2 C79 2.764(2)
Sm2 C75 2.766(2)
Sm2 C80 2.779(3)
Al1 O5 1.7066(16)
Al1 O1 1.7410(16)
Al1 N1 1.909(2)
Al1 N2 1.919(2)
Al2 O10 1.7022(16)
Al2 O6 1.7393(17)
Al2 N4 1.919(2)
Al2 N3 1.920(2)
Si1 O1 1.6164(16)
Si1 O2 1.6320(16)
Si1 O4 1.6349(16)
Si1 O3 1.6384(16)
Si2 O6 1.6194(16)
Si2 O7 1.6286(17)
Si2 O9 1.6347(17)
Si2 O8 1.6417(16)
O3 C30 1.443(3)
O4 C34 1.434(3)
O8 C67 1.443(3)
O9 C71 1.437(3)
N1 C2 1.339(3)
N1 C6 1.447(3)
N2 C4 1.336(3)
N2 C18 1.444(3)
N3 C39 1.344(3)
N3 C43 1.452(3)
N4 C41 1.334(3)
N4 C55 1.449(3)
C1 C2 1.509(3)
C2 C3 1.401(3)
C3 C4 1.403(3)
C4 C5 1.507(3)
C6 C7 1.401(3)
C6 C11 1.413(3)
C7 C8 1.396(3)
C7 C15 1.520(3)
C8 C9 1.377(4)
C9 C10 1.389(4)
C10 C11 1.392(4)
C11 C12 1.523(4)
C12 C14 1.492(4)
C12 C13 1.502(4)
C15 C16 1.531(3)
C15 C17 1.531(3)
C18 C19 1.399(3)
C18 C23 1.405(3)
C19 C20 1.397(4)
C19 C27 1.525(3)
C20 C21 1.381(4)
C21 C22 1.380(4)
C22 C23 1.398(4)
C23 C24 1.522(4)
C23 C24A 1.527(7)
C24 C26 1.528(5)
C24 C25 1.536(5)
C24A C25A 1.527(8)
C24A C26A 1.533(8)
C27 C28 1.527(3)
C27 C29 1.536(3)
C30 C32 1.517(3)
C30 C31 1.521(3)
C30 C33 1.528(3)
C34 C35 1.521(3)
C34 C36 1.523(3)
C34 C37 1.525(4)
C38 C39 1.507(3)
C39 C40 1.396(4)
C40 C41 1.404(3)
C41 C42 1.506(3)
C43 C44 1.401(3)
C43 C48 1.407(3)
C44 C45 1.401(3)
C44 C52 1.520(3)
C45 C46 1.379(4)
C46 C47 1.383(4)
C47 C48 1.397(4)
C48 C49 1.520(6)
C48 C49A 1.521(6)
C49 C51 1.530(7)
C49 C50 1.531(6)
C49A C50A 1.528(7)
C49A C51A 1.530(7)
C52 C53 1.532(3)
C52 C54 1.536(3)
C55 C56 1.398(3)
C55 C60 1.417(3)
C56 C57 1.398(3)
C56 C64 1.522(3)
C57 C58 1.384(4)
C58 C59 1.383(4)
C59 C60 1.387(4)
C60 C61 1.523(5)
C60 C61A 1.525(7)
C61 C63 1.526(6)
C61 C62 1.537(6)
C61A C63A 1.527(7)
C61A C62A 1.532(7)
C64 C66 1.530(3)
C64 C65 1.531(3)
C67 C68 1.518(3)
C67 C69 1.520(4)
C67 C70 1.527(4)
C71 C72 1.515(4)
C71 C74 1.518(4)
C71 C73 1.525(4)
C75 C79 1.400(4)
C75 C76 1.409(4)
C76 C77 1.411(4)
C77 C78 1.406(4)
C78 C79 1.416(4)
C80 C81 1.399(4)
C80 C84 1.416(4)
C81 C82 1.414(4)
C82 C83 1.407(4)
C83 C84 1.415(4)
C85 C90 1.382(5)
C85 C86 1.386(4)
C85 C91 1.5488(10)
C86 C87 1.383(5)
C87 C88 1.374(5)
C88 C89 1.380(5)
C89 C90 1.383(5)
C85A C90A 1.386(6)
C85A C86A 1.387(5)
C85A C91A 1.525(6)
C86A C87A 1.376(6)
C87A C88A 1.377(6)
C88A C89A 1.379(6)
C89A C90A 1.383(6)
C92 C97 1.379(4)
C92 C93 1.390(4)
C92 C98 1.521(5)
C93 C94 1.375(5)
C94 C95 1.376(4)
C95 C96 1.378(5)
C96 C97 1.377(5)
C92A C97A 1.382(6)
C92A C93A 1.384(6)
C92A C98A 1.535(7)
C93A C94A 1.382(6)
C94A C95A 1.382(7)
C95A C96A 1.382(7)
C96A C97A 1.381(7)
C99 C104 1.374(5)
C99 C100 1.398(6)
C99 C105 1.495(6)
C100 C101 1.386(6)
C101 C102 1.374(6)
C102 C103 1.381(6)
C103 C104 1.388(6)
